data_1571588
loop_
_publ_author_name
'Marler, B.'
'Grosskreuz, I.'
'Gies, H.'

_publ_section_title
;
 The crystal structure of synthetic kenyaite, Na2Si20O40(OH)2*8H2O
;
_journal_name_full 'Journal of Solid State Chemistry'
_journal_page_first 1
_journal_page_last 12
_journal_paper_doi 10.1016/j.jssc.2021.122215
_journal_volume 300:122215
_journal_year 2021
_chemical_formula_sum 'H18 Na2 O50 Si20'
_chemical_name_common Na2Si20O40(OH)2*8H2O
_chemical_name_mineral kenyaite
_space_group_IT_number 43
_space_group_name_Hall 'F 2 -2d'
_space_group_name_H-M_alt 'F d d 2'
_cell_angle_alpha 90.000000
_cell_angle_beta 90.000000
_cell_angle_gamma 90.000000
_cell_formula_units_Z 8
_cell_length_a 10.0800(10)
_cell_length_b 79.383(8)
_cell_length_c 10.6040(10)
_cell_volume 8485.1(14)
_diffrn_ambient_pressure 100
_diffrn_ambient_temperature 298
_cod_data_source_file kenyaite.cif
_cod_data_source_block kenyaite
_cod_original_cell_volume 8485.115861
_cod_original_formula_sum 'Na2 Si20 O50 H18'
_cod_database_code 1571588

loop_
_space_group_symop_id
_space_group_symop_operation_xyz
1 x,y,z
2 -x,-y,z
3 x+1/4,-y+1/4,z+1/4
4 -x+1/4,y+1/4,z+1/4
5 x,y+1/2,z+1/2
6 -x,-y+1/2,z+1/2
7 x+1/4,-y+3/4,z+3/4
8 -x+1/4,y+3/4,z+3/4
9 x+1/2,y,z+1/2
10 -x+1/2,-y,z+1/2
11 x+3/4,-y+1/4,z+3/4
12 -x+3/4,y+1/4,z+3/4
13 x+1/2,y+1/2,z
14 -x+1/2,-y+1/2,z
15 x+3/4,-y+3/4,z+1/4
16 -x+3/4,y+3/4,z+1/4

loop_
_atom_site_label
_atom_site_occupancy
_atom_site_fract_x
_atom_site_fract_y
_atom_site_fract_z
_atom_site_adp_type
_atom_site_B_iso_or_equiv
_atom_site_type_symbol
Si1 1.0 0.000000 0.000000 0.000000 Biso 1.000000 Si
Si2 1.0 0.2586(7) -0.00049(7) 0.1788(5) Biso 1.000000 Si
Si3 1.0 0.1478(6) 0.02557(7) 0.3464(6) Biso 1.000000 Si
Si4 1.0 0.000000 0.000000 0.5074(8) Biso 1.000000 Si
Si5 1.0 0.4973(6) 0.05481(8) 0.7169(6) Biso 1.000000 Si
Si6 1.0 0.2611(6) 0.05255(7) 0.5275(6) Biso 1.000000 Si
Si7 1.0 0.3854(6) 0.08270(7) 0.3727(6) Biso 1.000000 Si
Si8 1.0 0.6200(7) 0.08374(7) 0.5709(6) Biso 1.000000 Si
Si9 1.0 0.8062(5) 0.05603(8) 0.4548(6) Biso 1.000000 Si
Si10 1.0 0.6239(6) 0.02911(7) 0.3506(6) Biso 1.000000 Si
Si11 1.0 0.5026(6) 0.05719(8) 0.1918(6) Biso 1.000000 Si
O1 1.0 0.1216(11) -0.00018(20) 0.0941(14) Biso 2.000000 O
O2 1.0 0.2599(11) 0.01367(15) 0.2823(12) Biso 2.000000 O
O3 1.0 0.3752(12) 0.00701(13) 0.0893(14) Biso 2.000000 O
O4 1.0 0.0374(12) 0.01392(14) 0.4075(12) Biso 2.000000 O
O5 1.0 0.0957(12) 0.04010(13) 0.2529(11) Biso 2.000000 O
O6 1.0 0.2274(14) 0.03450(12) 0.4686(11) Biso 2.000000 O
O7 1.0 0.3893(13) 0.04608(14) 0.6147(13) Biso 2.000000 O
O8 1.0 0.2880(13) 0.06888(15) 0.4347(14) Biso 2.000000 O
OH9 1.0 0.3055(15) 0.09883(14) 0.3145(16) Biso 2.000000 O
O10 1.0 0.5082(13) 0.08756(15) 0.4638(14) Biso 2.000000 O
OH11 1.0 0.6898(14) 0.10145(13) 0.6092(15) Biso 2.000000 O
O12 1.0 0.5606(14) 0.07270(13) 0.6821(11) Biso 2.000000 O
O13 1.0 0.7189(12) 0.07202(13) 0.4917(13) Biso 2.000000 O
O14 1.0 0.9195(13) 0.05832(16) 0.3490(10) Biso 2.000000 O
O15 1.0 0.7302(12) 0.03881(13) 0.4389(13) Biso 2.000000 O
O16 1.0 0.7176(14) 0.01819(12) 0.2518(13) Biso 2.000000 O
O17 1.0 0.5135(13) 0.01666(13) 0.4183(14) Biso 2.000000 O
O18 1.0 0.5271(12) 0.04352(15) 0.2963(12) Biso 2.000000 O
O19 1.0 0.3941(14) 0.05297(16) 0.0857(11) Biso 2.000000 O
O20 1.0 0.4603(14) 0.07479(14) 0.2546(11) Biso 2.000000 O
O21 1.0 0.6413(11) 0.06006(16) 0.1161(14) Biso 2.000000 O
Na1 1.0 0.0012(11) 0.12593(11) 0.4634(11) Biso 2.000000 Na
W1 1.25 0.2508(9) 0.12205(16) 0.4743(8) Biso 3.000000 O
W2 1.25 0.0112(9) 0.12365(17) 0.7094(8) Biso 3.000000 O
W3 1.25 0.0205(14) 0.15643(11) 0.4701(14) Biso 3.000000 O
W4 1.25 0.0352(12) 0.09581(12) 0.4485(13) Biso 3.000000 O
